data_7060672
loop_
_publ_author_name
'Chisholm, Desmond T.'
'Hayes, Paul G.'

_publ_section_title
;
 Synthesis and characterization of group 13 dichloride (M = Ga, In),
 dimethyl (M = Al) and cationic methyl aluminum complexes supported by
 monoanionic NNN-pincer ligands
;
_journal_issue 33
_journal_name_full 'New Journal of Chemistry'
_journal_page_first 15043
_journal_page_last 15052
_journal_paper_doi 10.1039/D1NJ01064F
_journal_volume 45
_journal_year 2021
_chemical_formula_moiety 'C34 H53 N3 P2, C6 H6'
_chemical_formula_sum 'C40 H59 N3 P2'
_chemical_formula_weight 643.84
_chemical_name_systematic LMes
_space_group_crystal_system monoclinic
_space_group_IT_number 14
_space_group_name_Hall '-P 2ybc'
_space_group_name_H-M_alt 'P 1 21/c 1'
_atom_sites_solution_hydrogens geom
_atom_sites_solution_primary dual
_audit_creation_date 2021-03-02
_audit_creation_method
;
Olex2 1.3
(compiled 2020.11.12 svn.r5f609507 for OlexSys, GUI svn.r6272)
;
_audit_update_record
;
2021-03-02 deposited with the CCDC.	2021-04-30 downloaded from the CCDC.
;
_cell_angle_alpha 90
_cell_angle_beta 97.5960(10)
_cell_angle_gamma 90
_cell_formula_units_Z 4
_cell_length_a 11.6933(2)
_cell_length_b 22.3999(3)
_cell_length_c 14.5398(2)
_cell_measurement_reflns_used 11428
_cell_measurement_temperature 100.0(2)
_cell_measurement_theta_max 79.2690
_cell_measurement_theta_min 3.6260
_cell_volume 3774.97(10)
_computing_cell_refinement 'CrysAlisPro 1.171.41.72a (Rigaku OD, 2020)'
_computing_data_collection 'CrysAlisPro 1.171.41.72a (Rigaku OD, 2020)'
_computing_data_reduction 'CrysAlisPro 1.171.41.72a (Rigaku OD, 2020)'
_computing_molecular_graphics 'Olex2 1.3 (Dolomanov et al., 2009)'
_computing_publication_material 'Olex2 1.3 (Dolomanov et al., 2009)'
_computing_structure_refinement 'SHELXL 2018/3 (Sheldrick, 2015)'
_computing_structure_solution 'SHELXT 2018/2 (Sheldrick, 2018)'
_diffrn_ambient_environment N~2~
_diffrn_ambient_temperature 100.0(2)
_diffrn_detector 'Hybrid Pixel Array Detector'
_diffrn_detector_area_resol_mean 5.8140
_diffrn_detector_type 'Pilatus 200K'
_diffrn_measured_fraction_theta_full 0.999
_diffrn_measured_fraction_theta_max 0.977
_diffrn_measurement_details
;
List of Runs (angles in degrees, time in seconds):

  # Type    Start    End  Width  t~exp~   \w     \q     \k     \f   Frames
#--------------------------------------------------------------------------
  1  \w    -42.00  28.00   0.50    1.53    --  -38.50  38.00-120.00  140
  2  \w   -108.00 -33.00   0.50    1.53    --  -38.50 -19.00 -60.00  150
  3  \w    -50.00  25.00   0.50    1.53    --  -38.50  57.00  60.00  150
  4  \w   -105.00 -35.00   0.50    1.53    --  -38.50 -38.00 -90.00  140
  5  \w    105.00 175.00   0.50    6.13    --  111.00  50.00 -60.00  140
  6  \w     48.00 126.00   0.50    6.13    --  111.00 -63.00  90.00  156
  7  \w     45.00 115.00   0.50    6.13    --  111.00 -38.00 -60.00  140
  8  \w    107.00 177.00   0.50    6.13    --  111.00  38.00   0.00  140
  9  \w     47.00 117.00   0.50    6.13    --  111.00 -50.00 150.00  140
 10  \w    107.00 177.00   0.50    6.13    --  111.00  38.00 -90.00  140
 11  \w     45.00 115.00   0.50    6.13    --  111.00 -38.00 150.00  140
 12  \w     52.00 116.00   0.50    6.13    --  111.00 -50.00 -90.00  128
 13  \w     49.00 122.00   0.50    6.13    --  111.00 -77.00 -90.00  146
 14  \w    115.00 170.00   0.50    6.13    --  111.00  25.00-120.00  110
 15  \w    105.00 169.00   0.50    6.13    --  111.00  50.00 -30.00  128
;
_diffrn_measurement_device 'four-circle diffractometer'
_diffrn_measurement_device_type 'SuperNova, Dual, Cu at home/near, Pilatus 200K'
_diffrn_measurement_method '\w scans'
_diffrn_orient_matrix_type 'CrysAlisPro convention (1999,Acta A55,543-557)'
_diffrn_orient_matrix_UB_11 -0.0148869000
_diffrn_orient_matrix_UB_12 0.0477816000
_diffrn_orient_matrix_UB_13 0.0736794000
_diffrn_orient_matrix_UB_21 0.1276343000
_diffrn_orient_matrix_UB_22 0.0176446000
_diffrn_orient_matrix_UB_23 0.0027727000
_diffrn_orient_matrix_UB_31 -0.0341532000
_diffrn_orient_matrix_UB_32 0.0461521000
_diffrn_orient_matrix_UB_33 -0.0774616000
_diffrn_radiation_monochromator mirror
_diffrn_radiation_probe x-ray
_diffrn_radiation_type 'Cu K\a'
_diffrn_radiation_wavelength 1.54184
_diffrn_reflns_av_R_equivalents 0.0476
_diffrn_reflns_av_unetI/netI 0.0514
_diffrn_reflns_Laue_measured_fraction_full 0.999
_diffrn_reflns_Laue_measured_fraction_max 0.977
_diffrn_reflns_limit_h_max 14
_diffrn_reflns_limit_h_min -14
_diffrn_reflns_limit_k_max 28
_diffrn_reflns_limit_k_min -24
_diffrn_reflns_limit_l_max 14
_diffrn_reflns_limit_l_min -18
_diffrn_reflns_number 24117
_diffrn_reflns_point_group_measured_fraction_full 0.999
_diffrn_reflns_point_group_measured_fraction_max 0.977
_diffrn_reflns_theta_full 67.684
_diffrn_reflns_theta_max 79.733
_diffrn_reflns_theta_min 3.647
_diffrn_source 'micro-focus sealed X-ray tube'
_diffrn_source_type 'SuperNova (Cu) X-ray Source'
_exptl_absorpt_coefficient_mu 1.262
_exptl_absorpt_correction_T_max 1.00000
_exptl_absorpt_correction_T_min 0.66735
_exptl_absorpt_correction_type multi-scan
_exptl_absorpt_process_details
;
CrysAlisPro 1.171.41.72a (Rigaku Oxford Diffraction, 2020)
Empirical absorption correction using spherical harmonics,
implemented in SCALE3 ABSPACK scaling algorithm.
;
_exptl_crystal_colour 'clear light colourless'
_exptl_crystal_colour_lustre clear
_exptl_crystal_colour_modifier light
_exptl_crystal_colour_primary colourless
_exptl_crystal_density_diffrn 1.133
_exptl_crystal_description prism
_exptl_crystal_F_000 1400
_exptl_crystal_preparation 'Crystal prepared with paratone oil'
_exptl_crystal_recrystallization_method 'Crystallised by evaporation of a concentrated solution of benzene'
_exptl_crystal_size_max 0.6
_exptl_crystal_size_mid 0.1
_exptl_crystal_size_min 0.08
_refine_diff_density_max 0.599
_refine_diff_density_min -0.606
_refine_diff_density_rms 0.060
_refine_ls_extinction_method none
_refine_ls_goodness_of_fit_ref 1.059
_refine_ls_hydrogen_treatment constr
_refine_ls_matrix_type full
_refine_ls_number_parameters 420
_refine_ls_number_reflns 8034
_refine_ls_number_restraints 0
_refine_ls_restrained_S_all 1.059
_refine_ls_R_factor_all 0.0596
_refine_ls_R_factor_gt 0.0485
_refine_ls_shift/su_max 0.001
_refine_ls_shift/su_mean 0.000
_refine_ls_structure_factor_coef Fsqd
_refine_ls_weighting_details 'w=1/[\s^2^(Fo^2^)+(0.0754P)^2^+1.3642P] where P=(Fo^2^+2Fc^2^)/3'
_refine_ls_weighting_scheme calc
_refine_ls_wR_factor_gt 0.1276
_refine_ls_wR_factor_ref 0.1368
_reflns_Friedel_coverage 0.000
_reflns_number_gt 6643
_reflns_number_total 8034
_reflns_threshold_expression 'I > 2\s(I)'
_cod_data_source_file d1nj01064f2.cif
_cod_data_source_block ph16044copy1
_cod_depositor_comments 'Adding full bibliography for 7060669--7060676.cif.'
_cod_database_code 7060672
_shelx_shelxl_version_number 2018/3
_chemical_oxdiff_formula C34H53N3P2
_chemical_oxdiff_usercomment 'Long clear prism crystal '
_shelx_space_group_comment
;
The symmetry employed for this shelxl refinement is uniquely defined
by the following loop, which should always be used as a source of
symmetry information in preference to the above space-group names.
They are only intended as comments.
;
_shelx_estimated_absorpt_t_max 0.906
_shelx_estimated_absorpt_t_min 0.518
_reflns_odcompleteness_completeness 98.88
_reflns_odcompleteness_iscentric 1
_reflns_odcompleteness_theta 77.17
_olex2_refinement_description
;
1. Fixed Uiso
 At 1.2 times of:
  All C(H) groups, All N(H) groups
 At 1.5 times of:
  All C(H,H,H) groups
2.a Ternary CH refined with riding coordinates:
 C00F(H00F), C00M(H00M), C00N(H00N), C00R(H00S)
2.b Aromatic/amide H refined with riding coordinates:
 N003(H003), C00B(H00B), C00E(H00E), C00G(H00G), C00I(H00I), C00J(H00J),
 C00L(H00L), C014(H014), C015(H015), C016(H016), C017(H017), C018(H018),
 C019(H019)
2.c Idealised Me refined as rotating group:
 C00O(H00A,H00C,H00D), C00P(H00H,H00K,H00O), C00Q(H00P,H00Q,H00R), C00T(H00T,
 H00U,H00V), C00U(H00W,H00X,H00Y), C00V(H00Z,H,HA), C00W(H00,HB,HC), C00X(H1,HD,
 HE), C00Y(H2,HF,HG), C00Z(H3,HH,HI), C010(H01A,H01B,H01C), C011(H01D,H01E,
 H01F), C012(H01G,H01H,H01I), C013(H01J,H01K,H01L)
;
_olex2_exptl_crystal_mounting_method 'Mounted on a MiTeGen spoon at 100 K'
_olex2_submission_special_instructions 'No special instructions were received'
_oxdiff_exptl_absorpt_empirical_details
;
Empirical correction (ABSPACK) includes:
- Absorption correction using spherical harmonics
- Frame scaling
;
_oxdiff_exptl_absorpt_empirical_full_max 1.639
_oxdiff_exptl_absorpt_empirical_full_min 0.706

loop_
_space_group_symop_operation_xyz
'x, y, z'
'-x, y+1/2, -z+1/2'
'-x, -y, -z'
'x, -y-1/2, z-1/2'

loop_
_atom_site_label
_atom_site_type_symbol
_atom_site_fract_x
_atom_site_fract_y
_atom_site_fract_z
_atom_site_U_iso_or_equiv
_atom_site_adp_type
_atom_site_occupancy
_atom_site_site_symmetry_order
_atom_site_calc_flag
_atom_site_refinement_flags_posn
_atom_site_refinement_flags_adp
_atom_site_refinement_flags_occupancy
_atom_site_disorder_assembly
_atom_site_disorder_group
P001 P 0.26271(4) 0.17844(2) 0.50194(3) 0.01812(11) Uani 1 1 d . . . . .
P002 P 0.58711(4) 0.34064(2) 0.43592(3) 0.01738(11) Uani 1 1 d . . . . .
N003 N 0.43112(12) 0.25539(6) 0.46980(9) 0.0190(3) Uani 1 1 d . . . . .
H003 H 0.392358 0.262228 0.414720 0.023 Uiso 1 1 calc R U . . .
N004 N 0.22837(13) 0.18970(6) 0.39575(10) 0.0214(3) Uani 1 1 d . . . . .
N005 N 0.49378(13) 0.35416(7) 0.35162(10) 0.0215(3) Uani 1 1 d . . . . .
C006 C 0.44516(15) 0.40664(8) 0.31168(11) 0.0194(3) Uani 1 1 d . . . . .
C007 C 0.33162(15) 0.42275(8) 0.32573(11) 0.0212(3) Uani 1 1 d . . . . .
C008 C 0.18674(16) 0.15347(7) 0.32095(11) 0.0192(3) Uani 1 1 d . . . . .
C009 C 0.39897(15) 0.21535(7) 0.53260(11) 0.0197(3) Uani 1 1 d . . . . .
C00A C 0.06754(16) 0.14311(8) 0.29780(12) 0.0214(3) Uani 1 1 d . . . . .
C00B C 0.02716(16) 0.10978(8) 0.21955(12) 0.0233(3) Uani 1 1 d . . . . .
H00B H -0.053523 0.103576 0.204557 0.028 Uiso 1 1 calc R U . . .
C00C C 0.26299(15) 0.13036(8) 0.26168(11) 0.0210(3) Uani 1 1 d . . . . .
C00D C 0.53149(15) 0.28328(8) 0.50417(11) 0.0204(3) Uani 1 1 d . . . . .
C00E C 0.48169(16) 0.21755(8) 0.61002(12) 0.0246(4) Uani 1 1 d . . . . .
H00E H 0.482368 0.194590 0.665023 0.030 Uiso 1 1 calc R U . . .
C00F C 0.62912(15) 0.40018(8) 0.51967(12) 0.0219(3) Uani 1 1 d . . . . .
H00F H 0.679418 0.382231 0.573578 0.026 Uiso 1 1 calc R U . . .
C00G C 0.28081(16) 0.47375(8) 0.28337(12) 0.0241(4) Uani 1 1 d . . . . .
H00G H 0.204445 0.483872 0.293146 0.029 Uiso 1 1 calc R U . . .
C00H C 0.10160(17) 0.08525(8) 0.16254(12) 0.0239(4) Uani 1 1 d . . . . .
C00I C 0.21933(17) 0.09587(8) 0.18563(12) 0.0227(3) Uani 1 1 d . . . . .
H00I H 0.271528 0.078951 0.148074 0.027 Uiso 1 1 calc R U . . .
C00J C 0.44853(17) 0.49338(8) 0.21172(12) 0.0249(4) Uani 1 1 d . . . . .
H00J H 0.488831 0.517540 0.172985 0.030 Uiso 1 1 calc R U . . .
C00K C 0.50223(16) 0.44210(8) 0.25102(11) 0.0220(3) Uani 1 1 d . . . . .
C00L C 0.56473(16) 0.26015(9) 0.59216(12) 0.0251(4) Uani 1 1 d . . . . .
H00L H 0.631580 0.271084 0.633112 0.030 Uiso 1 1 calc R U . . .
C00M C 0.16577(16) 0.21464(8) 0.57394(12) 0.0226(3) Uani 1 1 d . . . . .
H00M H 0.088581 0.195045 0.559948 0.027 Uiso 1 1 calc R U . . .
C00N C 0.28071(16) 0.10154(8) 0.54396(12) 0.0227(3) Uani 1 1 d . . . . .
H00N H 0.315342 0.103042 0.610595 0.027 Uiso 1 1 calc R U . . .
C00O C 0.26615(16) 0.38492(9) 0.38663(12) 0.0244(4) Uani 1 1 d . . . . .
H00A H 0.257233 0.344478 0.360988 0.037 Uiso 1 1 calc R U . . .
H00C H 0.189854 0.402452 0.389216 0.037 Uiso 1 1 calc R U . . .
H00D H 0.308757 0.383223 0.449318 0.037 Uiso 1 1 calc R U . . .
C00P C 0.52114(16) 0.42535(8) 0.55540(12) 0.0250(4) Uani 1 1 d . . . . .
H00H H 0.470582 0.443503 0.503810 0.037 Uiso 1 1 calc R U . . .
H00K H 0.543986 0.455631 0.602944 0.037 Uiso 1 1 calc R U . . .
H00O H 0.479910 0.392989 0.582279 0.037 Uiso 1 1 calc R U . . .
C00Q C 0.36375(19) 0.06678(8) 0.49049(13) 0.0284(4) Uani 1 1 d . . . . .
H00P H 0.330605 0.063521 0.425160 0.043 Uiso 1 1 calc R U . . .
H00Q H 0.375989 0.026739 0.517130 0.043 Uiso 1 1 calc R U . . .
H00R H 0.437705 0.087875 0.495005 0.043 Uiso 1 1 calc R U . . .
C00R C 0.72020(15) 0.30925(8) 0.40217(12) 0.0232(4) Uani 1 1 d . . . . .
H00S H 0.751592 0.338799 0.360433 0.028 Uiso 1 1 calc R U . . .
C00S C 0.33850(17) 0.51049(8) 0.22700(12) 0.0261(4) Uani 1 1 d . . . . .
C00T C 0.20479(18) 0.20786(9) 0.67876(12) 0.0291(4) Uani 1 1 d . . . . .
H00T H 0.203536 0.165564 0.695808 0.044 Uiso 1 1 calc R U . . .
H00U H 0.152379 0.230232 0.713301 0.044 Uiso 1 1 calc R U . . .
H00V H 0.283315 0.223482 0.693882 0.044 Uiso 1 1 calc R U . . .
C00U C 0.61932(17) 0.42529(9) 0.22727(13) 0.0278(4) Uani 1 1 d . . . . .
H00W H 0.632662 0.445405 0.169778 0.042 Uiso 1 1 calc R U . . .
H00X H 0.623001 0.381966 0.218785 0.042 Uiso 1 1 calc R U . . .
H00Y H 0.678614 0.437557 0.277748 0.042 Uiso 1 1 calc R U . . .
C00V C 0.38953(16) 0.14580(9) 0.27829(12) 0.0256(4) Uani 1 1 d . . . . .
H00Z H 0.400204 0.187520 0.260987 0.038 Uiso 1 1 calc R U . . .
H H 0.432033 0.119736 0.240588 0.038 Uiso 1 1 calc R U . . .
HA H 0.418600 0.140189 0.344074 0.038 Uiso 1 1 calc R U . . .
C00W C 0.81432(16) 0.29748(9) 0.48402(13) 0.0289(4) Uani 1 1 d . . . . .
H00 H 0.838848 0.335407 0.513936 0.043 Uiso 1 1 calc R U . . .
HB H 0.880485 0.278181 0.461440 0.043 Uiso 1 1 calc R U . . .
HC H 0.783775 0.271316 0.528999 0.043 Uiso 1 1 calc R U . . .
C00X C 0.15086(18) 0.28023(8) 0.54602(13) 0.0284(4) Uani 1 1 d . . . . .
H1 H 0.224214 0.301286 0.562245 0.043 Uiso 1 1 calc R U . . .
HD H 0.091765 0.298435 0.578939 0.043 Uiso 1 1 calc R U . . .
HE H 0.127041 0.283029 0.478957 0.043 Uiso 1 1 calc R U . . .
C00Y C 0.69862(17) 0.44934(8) 0.47846(14) 0.0277(4) Uani 1 1 d . . . . .
H2 H 0.767685 0.431868 0.457747 0.041 Uiso 1 1 calc R U . . .
HF H 0.721548 0.479721 0.525827 0.041 Uiso 1 1 calc R U . . .
HG H 0.650959 0.467796 0.425530 0.041 Uiso 1 1 calc R U . . .
C00Z C 0.16381(18) 0.07032(9) 0.53905(14) 0.0299(4) Uani 1 1 d . . . . .
H3 H 0.114117 0.092554 0.576192 0.045 Uiso 1 1 calc R U . . .
HH H 0.174928 0.029641 0.563411 0.045 Uiso 1 1 calc R U . . .
HI H 0.127435 0.068740 0.474382 0.045 Uiso 1 1 calc R U . . .
C010 C 0.68946(19) 0.25245(10) 0.34541(14) 0.0336(4) Uani 1 1 d . . . . .
H01A H 0.668501 0.220727 0.386495 0.050 Uiso 1 1 calc R U . . .
H01B H 0.756085 0.239733 0.315916 0.050 Uiso 1 1 calc R U . . .
H01C H 0.624133 0.260574 0.297547 0.050 Uiso 1 1 calc R U . . .
C011 C -0.01644(17) 0.16991(9) 0.35645(14) 0.0288(4) Uani 1 1 d . . . . .
H01D H -0.010039 0.149134 0.416226 0.043 Uiso 1 1 calc R U . . .
H01E H -0.095159 0.165698 0.324358 0.043 Uiso 1 1 calc R U . . .
H01F H 0.001296 0.212328 0.366886 0.043 Uiso 1 1 calc R U . . .
C012 C 0.2847(2) 0.56759(9) 0.18597(15) 0.0358(5) Uani 1 1 d . . . . .
H01G H 0.200722 0.562789 0.173733 0.054 Uiso 1 1 calc R U . . .
H01H H 0.314964 0.576498 0.127786 0.054 Uiso 1 1 calc R U . . .
H01I H 0.303415 0.600480 0.229829 0.054 Uiso 1 1 calc R U . . .
C013 C 0.0552(2) 0.05156(10) 0.07589(13) 0.0335(4) Uani 1 1 d . . . . .
H01J H 0.057352 0.077321 0.021659 0.050 Uiso 1 1 calc R U . . .
H01K H -0.024516 0.039385 0.079586 0.050 Uiso 1 1 calc R U . . .
H01L H 0.102746 0.016064 0.070060 0.050 Uiso 1 1 calc R U . . .
C014 C 0.8573(2) 0.42099(11) 0.10167(17) 0.0400(5) Uani 1 1 d . . . . .
H014 H 0.826531 0.443022 0.048239 0.048 Uiso 1 1 calc R U . . .
C015 C 0.9502(2) 0.41849(13) 0.25807(18) 0.0472(6) Uani 1 1 d . . . . .
H015 H 0.983253 0.438769 0.312566 0.057 Uiso 1 1 calc R U . . .
C016 C 0.8542(2) 0.35935(11) 0.09974(16) 0.0394(5) Uani 1 1 d . . . . .
H016 H 0.820824 0.339159 0.045255 0.047 Uiso 1 1 calc R U . . .
C017 C 0.9478(2) 0.35684(13) 0.25652(17) 0.0450(6) Uani 1 1 d . . . . .
H017 H 0.979200 0.334898 0.309859 0.054 Uiso 1 1 calc R U . . .
C018 C 0.9048(2) 0.45087(11) 0.18085(19) 0.0438(5) Uani 1 1 d . . . . .
H018 H 0.906325 0.493266 0.182148 0.053 Uiso 1 1 calc R U . . .
C019 C 0.8997(2) 0.32693(11) 0.17727(17) 0.0400(5) Uani 1 1 d . . . . .
H019 H 0.897892 0.284535 0.176093 0.048 Uiso 1 1 calc R U . . .

loop_
_atom_site_aniso_label
_atom_site_aniso_U_11
_atom_site_aniso_U_22
_atom_site_aniso_U_33
_atom_site_aniso_U_23
_atom_site_aniso_U_13
_atom_site_aniso_U_12
P001 0.0250(2) 0.0155(2) 0.0135(2) -0.00094(14) 0.00133(15) -0.00178(15)
P002 0.0211(2) 0.0162(2) 0.0143(2) 0.00012(14) 0.00051(15) -0.00030(15)
N003 0.0250(7) 0.0173(7) 0.0138(6) 0.0011(5) -0.0003(5) -0.0011(5)
N004 0.0304(8) 0.0179(7) 0.0155(7) -0.0012(5) 0.0007(5) -0.0028(6)
N005 0.0252(7) 0.0190(7) 0.0191(7) -0.0006(5) -0.0012(5) 0.0002(6)
C006 0.0258(8) 0.0187(8) 0.0127(7) -0.0010(6) -0.0012(6) -0.0004(6)
C007 0.0255(8) 0.0227(8) 0.0142(7) -0.0015(6) -0.0016(6) -0.0009(7)
C008 0.0288(9) 0.0153(7) 0.0132(7) 0.0009(6) 0.0008(6) 0.0005(6)
C009 0.0264(8) 0.0176(8) 0.0149(7) 0.0010(6) 0.0019(6) -0.0011(6)
C00A 0.0286(9) 0.0173(8) 0.0181(8) -0.0005(6) 0.0020(6) 0.0002(7)
C00B 0.0275(9) 0.0200(8) 0.0213(8) -0.0005(6) -0.0010(6) -0.0017(7)
C00C 0.0277(9) 0.0188(8) 0.0162(7) 0.0035(6) 0.0013(6) 0.0028(7)
C00D 0.0235(8) 0.0195(8) 0.0174(7) -0.0008(6) -0.0002(6) -0.0009(6)
C00E 0.0310(9) 0.0251(9) 0.0163(8) 0.0047(6) -0.0023(7) -0.0027(7)
C00F 0.0254(8) 0.0209(8) 0.0187(8) -0.0027(6) 0.0001(6) -0.0031(7)
C00G 0.0263(8) 0.0255(9) 0.0193(8) -0.0029(7) -0.0011(6) 0.0042(7)
C00H 0.0362(10) 0.0173(8) 0.0171(8) -0.0018(6) -0.0002(7) -0.0008(7)
C00I 0.0345(9) 0.0172(8) 0.0166(7) 0.0008(6) 0.0040(6) 0.0032(7)
C00J 0.0359(9) 0.0211(8) 0.0166(8) 0.0012(6) 0.0002(7) -0.0046(7)
C00K 0.0273(8) 0.0227(8) 0.0154(7) -0.0012(6) 0.0007(6) -0.0021(7)
C00L 0.0278(9) 0.0278(9) 0.0181(8) 0.0035(7) -0.0031(6) -0.0035(7)
C00M 0.0281(9) 0.0232(9) 0.0170(8) -0.0042(6) 0.0043(6) -0.0035(7)
C00N 0.0342(9) 0.0145(8) 0.0186(8) 0.0023(6) 0.0011(7) -0.0010(7)
C00O 0.0252(8) 0.0297(9) 0.0179(8) 0.0012(7) 0.0016(6) 0.0005(7)
C00P 0.0296(9) 0.0236(9) 0.0216(8) -0.0045(7) 0.0031(7) -0.0010(7)
C00Q 0.0431(11) 0.0205(9) 0.0219(8) 0.0002(7) 0.0049(7) 0.0051(8)
C00R 0.0233(8) 0.0260(9) 0.0200(8) 0.0004(7) 0.0024(6) 0.0050(7)
C00S 0.0374(10) 0.0202(8) 0.0186(8) 0.0002(6) -0.0039(7) 0.0025(7)
C00T 0.0396(10) 0.0319(10) 0.0166(8) -0.0049(7) 0.0063(7) -0.0033(8)
C00U 0.0302(9) 0.0297(9) 0.0243(9) 0.0025(7) 0.0061(7) -0.0018(8)
C00V 0.0287(9) 0.0270(9) 0.0210(8) 0.0026(7) 0.0031(7) 0.0010(7)
C00W 0.0243(9) 0.0329(10) 0.0277(9) -0.0015(8) -0.0029(7) 0.0050(7)
C00X 0.0359(10) 0.0231(9) 0.0269(9) -0.0041(7) 0.0068(7) 0.0006(8)
C00Y 0.0307(9) 0.0214(9) 0.0312(9) -0.0039(7) 0.0050(7) -0.0070(7)
C00Z 0.0405(11) 0.0202(8) 0.0281(9) 0.0029(7) 0.0017(8) -0.0059(8)
C010 0.0360(10) 0.0351(11) 0.0281(9) -0.0095(8) -0.0021(8) 0.0121(9)
C011 0.0271(9) 0.0283(9) 0.0308(10) -0.0087(8) 0.0036(7) 0.0006(7)
C012 0.0493(12) 0.0240(10) 0.0313(10) 0.0033(8) -0.0054(9) 0.0077(9)
C013 0.0449(11) 0.0329(10) 0.0219(9) -0.0103(8) 0.0010(8) -0.0049(9)
C014 0.0424(12) 0.0382(12) 0.0413(12) -0.0014(9) 0.0123(9) 0.0010(10)
C015 0.0337(11) 0.0592(16) 0.0487(14) -0.0200(12) 0.0049(10) -0.0056(11)
C016 0.0437(12) 0.0403(12) 0.0354(11) -0.0075(9) 0.0100(9) -0.0023(10)
C017 0.0344(11) 0.0596(15) 0.0409(12) 0.0015(11) 0.0042(9) 0.0032(11)
C018 0.0366(12) 0.0367(12) 0.0600(15) -0.0129(11) 0.0136(10) -0.0058(9)
C019 0.0409(12) 0.0348(11) 0.0460(13) -0.0019(9) 0.0116(10) -0.0008(9)

loop_
_atom_type_symbol
_atom_type_description
_atom_type_scat_dispersion_real
_atom_type_scat_dispersion_imag
_atom_type_scat_source
C C 0.0181 0.0091 'International Tables Vol C Tables 4.2.6.8 and 6.1.1.4'
H H 0.0000 0.0000 'International Tables Vol C Tables 4.2.6.8 and 6.1.1.4'
N N 0.0311 0.0180 'International Tables Vol C Tables 4.2.6.8 and 6.1.1.4'
P P 0.2955 0.4335 'International Tables Vol C Tables 4.2.6.8 and 6.1.1.4'

loop_
_exptl_crystal_face_index_h
_exptl_crystal_face_index_k
_exptl_crystal_face_index_l
_exptl_crystal_face_perp_dist
0 -1 0 0.0639
0 1 0 0.0404
0 1 -2 0.0923
0 0 -1 0.1056
-1 2 0 0.0418
1 -2 0 0.0535
0 0 1 0.4861
-1 -1 -2 0.0853
-4 -12 0 0.0544
4 12 0 0.0346
7 7 0 0.0407
-7 -7 0 0.0350
-7 2 0 0.0339
7 -2 0 0.0397
-3 -4 9 0.4505

loop_
_geom_angle_atom_site_label_1
_geom_angle_atom_site_label_2
_geom_angle_atom_site_label_3
_geom_angle
_geom_angle_site_symmetry_1
_geom_angle_site_symmetry_3
_geom_angle_publ_flag
N004 P001 C009 105.91(8) . . ?
N004 P001 C00M 113.31(8) . . ?
N004 P001 C00N 118.98(8) . . ?
C009 P001 C00M 104.47(8) . . ?
C009 P001 C00N 106.91(8) . . ?
C00N P001 C00M 106.16(8) . . ?
N005 P002 C00D 107.83(8) . . ?
N005 P002 C00F 118.70(8) . . ?
N005 P002 C00R 113.26(8) . . ?
C00D P002 C00F 103.81(8) . . ?
C00D P002 C00R 104.82(8) . . ?
C00F P002 C00R 107.16(8) . . ?
C009 N003 H003 124.6 . . ?
C00D N003 H003 124.6 . . ?
C00D N003 C009 110.78(14) . . ?
C008 N004 P001 134.03(12) . . ?
C006 N005 P002 133.92(13) . . ?
N005 C006 C007 119.44(15) . . ?
N005 C006 C00K 122.04(16) . . ?
C007 C006 C00K 118.31(16) . . ?
C006 C007 C00O 120.04(16) . . ?
C00G C007 C006 119.88(16) . . ?
C00G C007 C00O 120.08(16) . . ?
N004 C008 C00A 121.01(16) . . ?
N004 C008 C00C 120.31(16) . . ?
C00A C008 C00C 118.46(15) . . ?
N003 C009 P001 116.66(12) . . ?
N003 C009 C00E 107.18(15) . . ?
C00E C009 P001 135.96(13) . . ?
C008 C00A C011 119.79(16) . . ?
C00B C00A C008 120.14(16) . . ?
C00B C00A C011 120.03(17) . . ?
C00A C00B H00B 119.1 . . ?
C00A C00B C00H 121.86(17) . . ?
C00H C00B H00B 119.1 . . ?
C008 C00C C00V 120.12(16) . . ?
C00I C00C C008 119.50(17) . . ?
C00I C00C C00V 120.30(16) . . ?
N003 C00D P002 118.80(12) . . ?
N003 C00D C00L 106.81(15) . . ?
C00L C00D P002 134.31(14) . . ?
C009 C00E H00E 126.3 . . ?
C009 C00E C00L 107.37(15) . . ?
C00L C00E H00E 126.3 . . ?
P002 C00F H00F 107.9 . . ?
C00P C00F P002 109.43(12) . . ?
C00P C00F H00F 107.9 . . ?
C00P C00F C00Y 111.71(15) . . ?
C00Y C00F P002 111.87(12) . . ?
C00Y C00F H00F 107.9 . . ?
C007 C00G H00G 118.9 . . ?
C007 C00G C00S 122.13(17) . . ?
C00S C00G H00G 118.9 . . ?
C00B C00H C00I 117.70(16) . . ?
C00B C00H C013 120.76(18) . . ?
C00I C00H C013 121.44(17) . . ?
C00C C00I C00H 122.27(17) . . ?
C00C C00I H00I 118.9 . . ?
C00H C00I H00I 118.9 . . ?
C00K C00J H00J 118.7 . . ?
C00S C00J H00J 118.7 . . ?
C00S C00J C00K 122.58(17) . . ?
C006 C00K C00U 121.36(16) . . ?
C00J C00K C006 119.53(17) . . ?
C00J C00K C00U 119.10(16) . . ?
C00D C00L C00E 107.87(15) . . ?
C00D C00L H00L 126.1 . . ?
C00E C00L H00L 126.1 . . ?
P001 C00M H00M 107.4 . . ?
C00T C00M P001 113.42(13) . . ?
C00T C00M H00M 107.4 . . ?
C00X C00M P001 109.35(12) . . ?
C00X C00M H00M 107.4 . . ?
C00X C00M C00T 111.49(15) . . ?
P001 C00N H00N 107.8 . . ?
C00Q C00N P001 111.16(12) . . ?
C00Q C00N H00N 107.8 . . ?
C00Z C00N P001 110.62(13) . . ?
C00Z C00N H00N 107.8 . . ?
C00Z C00N C00Q 111.47(15) . . ?
C007 C00O H00A 109.5 . . ?
C007 C00O H00C 109.5 . . ?
C007 C00O H00D 109.5 . . ?
H00A C00O H00C 109.5 . . ?
H00A C00O H00D 109.5 . . ?
H00C C00O H00D 109.5 . . ?
C00F C00P H00H 109.5 . . ?
C00F C00P H00K 109.5 . . ?
C00F C00P H00O 109.5 . . ?
H00H C00P H00K 109.5 . . ?
H00H C00P H00O 109.5 . . ?
H00K C00P H00O 109.5 . . ?
C00N C00Q H00P 109.5 . . ?
C00N C00Q H00Q 109.5 . . ?
C00N C00Q H00R 109.5 . . ?
H00P C00Q H00Q 109.5 . . ?
H00P C00Q H00R 109.5 . . ?
H00Q C00Q H00R 109.5 . . ?
P002 C00R H00S 107.5 . . ?
C00W C00R P002 113.95(13) . . ?
C00W C00R H00S 107.5 . . ?
C010 C00R P002 108.39(13) . . ?
C010 C00R H00S 107.5 . . ?
C010 C00R C00W 111.60(16) . . ?
C00G C00S C012 121.43(19) . . ?
C00J C00S C00G 117.46(16) . . ?
C00J C00S C012 121.10(18) . . ?
C00M C00T H00T 109.5 . . ?
C00M C00T H00U 109.5 . . ?
C00M C00T H00V 109.5 . . ?
H00T C00T H00U 109.5 . . ?
H00T C00T H00V 109.5 . . ?
H00U C00T H00V 109.5 . . ?
C00K C00U H00W 109.5 . . ?
C00K C00U H00X 109.5 . . ?
C00K C00U H00Y 109.5 . . ?
H00W C00U H00X 109.5 . . ?
H00W C00U H00Y 109.5 . . ?
H00X C00U H00Y 109.5 . . ?
C00C C00V H00Z 109.5 . . ?
C00C C00V H 109.5 . . ?
C00C C00V HA 109.5 . . ?
H00Z C00V H 109.5 . . ?
H00Z C00V HA 109.5 . . ?
H C00V HA 109.5 . . ?
C00R C00W H00 109.5 . . ?
C00R C00W HB 109.5 . . ?
C00R C00W HC 109.5 . . ?
H00 C00W HB 109.5 . . ?
H00 C00W HC 109.5 . . ?
HB C00W HC 109.5 . . ?
C00M C00X H1 109.5 . . ?
C00M C00X HD 109.5 . . ?
C00M C00X HE 109.5 . . ?
H1 C00X HD 109.5 . . ?
H1 C00X HE 109.5 . . ?
HD C00X HE 109.5 . . ?
C00F C00Y H2 109.5 . . ?
C00F C00Y HF 109.5 . . ?
C00F C00Y HG 109.5 . . ?
H2 C00Y HF 109.5 . . ?
H2 C00Y HG 109.5 . . ?
HF C00Y HG 109.5 . . ?
C00N C00Z H3 109.5 . . ?
C00N C00Z HH 109.5 . . ?
C00N C00Z HI 109.5 . . ?
H3 C00Z HH 109.5 . . ?
H3 C00Z HI 109.5 . . ?
HH C00Z HI 109.5 . . ?
C00R C010 H01A 109.5 . . ?
C00R C010 H01B 109.5 . . ?
C00R C010 H01C 109.5 . . ?
H01A C010 H01B 109.5 . . ?
H01A C010 H01C 109.5 . . ?
H01B C010 H01C 109.5 . . ?
C00A C011 H01D 109.5 . . ?
C00A C011 H01E 109.5 . . ?
C00A C011 H01F 109.5 . . ?
H01D C011 H01E 109.5 . . ?
H01D C011 H01F 109.5 . . ?
H01E C011 H01F 109.5 . . ?
C00S C012 H01G 109.5 . . ?
C00S C012 H01H 109.5 . . ?
C00S C012 H01I 109.5 . . ?
H01G C012 H01H 109.5 . . ?
H01G C012 H01I 109.5 . . ?
H01H C012 H01I 109.5 . . ?
C00H C013 H01J 109.5 . . ?
C00H C013 H01K 109.5 . . ?
C00H C013 H01L 109.5 . . ?
H01J C013 H01K 109.5 . . ?
H01J C013 H01L 109.5 . . ?
H01K C013 H01L 109.5 . . ?
C016 C014 H014 119.8 . . ?
C016 C014 C018 120.5(2) . . ?
C018 C014 H014 119.8 . . ?
C017 C015 H015 119.8 . . ?
C017 C015 C018 120.4(2) . . ?
C018 C015 H015 119.8 . . ?
C014 C016 H016 120.0 . . ?
C014 C016 C019 120.0(2) . . ?
C019 C016 H016 120.0 . . ?
C015 C017 H017 119.9 . . ?
C015 C017 C019 120.1(2) . . ?
C019 C017 H017 119.9 . . ?
C014 C018 H018 120.3 . . ?
C015 C018 C014 119.4(2) . . ?
C015 C018 H018 120.3 . . ?
C016 C019 H019 120.2 . . ?
C017 C019 C016 119.5(2) . . ?
C017 C019 H019 120.2 . . ?

loop_
_geom_bond_atom_site_label_1
_geom_bond_atom_site_label_2
_geom_bond_distance
_geom_bond_site_symmetry_2
_geom_bond_publ_flag
P001 N004 1.5636(14) . ?
P001 C009 1.7981(18) . ?
P001 C00M 1.8309(18) . ?
P001 C00N 1.8306(17) . ?
P002 N005 1.5592(15) . ?
P002 C00D 1.7969(18) . ?
P002 C00F 1.8288(17) . ?
P002 C00R 1.8328(18) . ?
N003 H003 0.8800 . ?
N003 C009 1.367(2) . ?
N003 C00D 1.365(2) . ?
N004 C008 1.392(2) . ?
N005 C006 1.398(2) . ?
C006 C007 1.416(2) . ?
C006 C00K 1.418(2) . ?
C007 C00G 1.393(3) . ?
C007 C00O 1.506(2) . ?
C008 C00A 1.409(3) . ?
C008 C00C 1.417(2) . ?
C009 C00E 1.385(2) . ?
C00A C00B 1.390(2) . ?
C00A C011 1.508(3) . ?
C00B H00B 0.9500 . ?
C00B C00H 1.392(3) . ?
C00C C00I 1.390(2) . ?
C00C C00V 1.508(3) . ?
C00D C00L 1.387(2) . ?
C00E H00E 0.9500 . ?
C00E C00L 1.410(3) . ?
C00F H00F 1.0000 . ?
C00F C00P 1.535(2) . ?
C00F C00Y 1.537(2) . ?
C00G H00G 0.9500 . ?
C00G C00S 1.396(3) . ?
C00H C00I 1.394(3) . ?
C00H C013 1.507(2) . ?
C00I H00I 0.9500 . ?
C00J H00J 0.9500 . ?
C00J C00K 1.395(3) . ?
C00J C00S 1.388(3) . ?
C00K C00U 1.504(3) . ?
C00L H00L 0.9500 . ?
C00M H00M 1.0000 . ?
C00M C00T 1.539(2) . ?
C00M C00X 1.528(3) . ?
C00N H00N 1.0000 . ?
C00N C00Q 1.534(3) . ?
C00N C00Z 1.529(3) . ?
C00O H00A 0.9800 . ?
C00O H00C 0.9800 . ?
C00O H00D 0.9800 . ?
C00P H00H 0.9800 . ?
C00P H00K 0.9800 . ?
C00P H00O 0.9800 . ?
C00Q H00P 0.9800 . ?
C00Q H00Q 0.9800 . ?
C00Q H00R 0.9800 . ?
C00R H00S 1.0000 . ?
C00R C00W 1.533(2) . ?
C00R C010 1.533(3) . ?
C00S C012 1.513(3) . ?
C00T H00T 0.9800 . ?
C00T H00U 0.9800 . ?
C00T H00V 0.9800 . ?
C00U H00W 0.9800 . ?
C00U H00X 0.9800 . ?
C00U H00Y 0.9800 . ?
C00V H00Z 0.9800 . ?
C00V H 0.9800 . ?
C00V HA 0.9800 . ?
C00W H00 0.9800 . ?
C00W HB 0.9800 . ?
C00W HC 0.9800 . ?
C00X H1 0.9800 . ?
C00X HD 0.9800 . ?
C00X HE 0.9800 . ?
C00Y H2 0.9800 . ?
C00Y HF 0.9800 . ?
C00Y HG 0.9800 . ?
C00Z H3 0.9800 . ?
C00Z HH 0.9800 . ?
C00Z HI 0.9800 . ?
C010 H01A 0.9800 . ?
C010 H01B 0.9800 . ?
C010 H01C 0.9800 . ?
C011 H01D 0.9800 . ?
C011 H01E 0.9800 . ?
C011 H01F 0.9800 . ?
C012 H01G 0.9800 . ?
C012 H01H 0.9800 . ?
C012 H01I 0.9800 . ?
C013 H01J 0.9800 . ?
C013 H01K 0.9800 . ?
C013 H01L 0.9800 . ?
C014 H014 0.9500 . ?
C014 C016 1.381(3) . ?
C014 C018 1.383(3) . ?
C015 H015 0.9500 . ?
C015 C017 1.381(4) . ?
C015 C018 1.382(4) . ?
C016 H016 0.9500 . ?
C016 C019 1.387(4) . ?
C017 H017 0.9500 . ?
C017 C019 1.386(4) . ?
C018 H018 0.9500 . ?
C019 H019 0.9500 . ?

loop_
_geom_torsion_atom_site_label_1
_geom_torsion_atom_site_label_2
_geom_torsion_atom_site_label_3
_geom_torsion_atom_site_label_4
_geom_torsion
_geom_torsion_site_symmetry_1
_geom_torsion_site_symmetry_2
_geom_torsion_site_symmetry_3
_geom_torsion_site_symmetry_4
_geom_torsion_publ_flag
P001 N004 C008 C00A 87.0(2) . . . . ?
P001 N004 C008 C00C -98.4(2) . . . . ?
P001 C009 C00E C00L -174.37(16) . . . . ?
P002 N005 C006 C007 -105.44(19) . . . . ?
P002 N005 C006 C00K 79.8(2) . . . . ?
P002 C00D C00L C00E 176.39(15) . . . . ?
N003 C009 C00E C00L 0.1(2) . . . . ?
N003 C00D C00L C00E 0.0(2) . . . . ?
N004 P001 C009 N003 14.84(15) . . . . ?
N004 P001 C009 C00E -171.12(19) . . . . ?
N004 P001 C00M C00T -175.38(13) . . . . ?
N004 P001 C00M C00X -50.27(15) . . . . ?
N004 P001 C00N C00Q 52.51(16) . . . . ?
N004 P001 C00N C00Z -71.90(15) . . . . ?
N004 C008 C00A C00B 176.08(16) . . . . ?
N004 C008 C00A C011 -2.0(2) . . . . ?
N004 C008 C00C C00I -177.92(15) . . . . ?
N004 C008 C00C C00V -1.1(2) . . . . ?
N005 P002 C00D N003 8.55(16) . . . . ?
N005 P002 C00D C00L -167.54(19) . . . . ?
N005 P002 C00F C00P 53.96(15) . . . . ?
N005 P002 C00F C00Y -70.38(15) . . . . ?
N005 P002 C00R C00W 178.22(13) . . . . ?
N005 P002 C00R C010 -56.87(15) . . . . ?
N005 C006 C007 C00G -177.58(15) . . . . ?
N005 C006 C007 C00O 2.6(2) . . . . ?
N005 C006 C00K C00J 178.70(15) . . . . ?
N005 C006 C00K C00U -0.7(3) . . . . ?
C006 C007 C00G C00S -0.4(3) . . . . ?
C007 C006 C00K C00J 3.9(2) . . . . ?
C007 C006 C00K C00U -175.52(16) . . . . ?
C007 C00G C00S C00J 2.0(3) . . . . ?
C007 C00G C00S C012 -176.46(17) . . . . ?
C008 C00A C00B C00H 0.7(3) . . . . ?
C008 C00C C00I C00H 3.1(3) . . . . ?
C009 P001 N004 C008 133.74(18) . . . . ?
C009 P001 C00M C00T -60.57(15) . . . . ?
C009 P001 C00M C00X 64.54(14) . . . . ?
C009 P001 C00N C00Q -67.22(14) . . . . ?
C009 P001 C00N C00Z 168.37(12) . . . . ?
C009 N003 C00D P002 -177.01(12) . . . . ?
C009 N003 C00D C00L 0.1(2) . . . . ?
C009 C00E C00L C00D 0.0(2) . . . . ?
C00A C008 C00C C00I -3.2(2) . . . . ?
C00A C008 C00C C00V 173.61(15) . . . . ?
C00A C00B C00H C00I -0.9(3) . . . . ?
C00A C00B C00H C013 -177.35(17) . . . . ?
C00B C00H C00I C00C -1.0(3) . . . . ?
C00C C008 C00A C00B 1.4(2) . . . . ?
C00C C008 C00A C011 -176.66(16) . . . . ?
C00D P002 N005 C006 132.26(17) . . . . ?
C00D P002 C00F C00P -65.64(13) . . . . ?
C00D P002 C00F C00Y 170.01(13) . . . . ?
C00D P002 C00R C00W -64.50(15) . . . . ?
C00D P002 C00R C010 60.41(14) . . . . ?
C00D N003 C009 P001 175.60(12) . . . . ?
C00D N003 C009 C00E -0.1(2) . . . . ?
C00F P002 N005 C006 14.7(2) . . . . ?
C00F P002 C00D N003 135.32(14) . . . . ?
C00F P002 C00D C00L -40.8(2) . . . . ?
C00F P002 C00R C00W 45.39(16) . . . . ?
C00F P002 C00R C010 170.29(13) . . . . ?
C00K C006 C007 C00G -2.6(2) . . . . ?
C00K C006 C007 C00O 177.60(15) . . . . ?
C00K C00J C00S C00G -0.7(3) . . . . ?
C00K C00J C00S C012 177.79(17) . . . . ?
C00M P001 N004 C008 -112.32(18) . . . . ?
C00M P001 C009 N003 -105.07(14) . . . . ?
C00M P001 C009 C00E 69.0(2) . . . . ?
C00M P001 C00N C00Q -178.33(13) . . . . ?
C00M P001 C00N C00Z 57.26(14) . . . . ?
C00N P001 N004 C008 13.5(2) . . . . ?
C00N P001 C009 N003 142.66(13) . . . . ?
C00N P001 C009 C00E -43.3(2) . . . . ?
C00N P001 C00M C00T 52.23(15) . . . . ?
C00N P001 C00M C00X 177.34(13) . . . . ?
C00O C007 C00G C00S 179.43(16) . . . . ?
C00R P002 N005 C006 -112.23(18) . . . . ?
C00R P002 C00D N003 -112.39(14) . . . . ?
C00R P002 C00D C00L 71.5(2) . . . . ?
C00R P002 C00F C00P -176.22(12) . . . . ?
C00R P002 C00F C00Y 59.43(15) . . . . ?
C00S C00J C00K C006 -2.3(3) . . . . ?
C00S C00J C00K C00U 177.15(17) . . . . ?
C00V C00C C00I C00H -173.74(16) . . . . ?
C011 C00A C00B C00H 178.73(17) . . . . ?
C013 C00H C00I C00C 175.43(17) . . . . ?
C014 C016 C019 C017 0.2(4) . . . . ?
C015 C017 C019 C016 0.1(4) . . . . ?
C016 C014 C018 C015 0.5(4) . . . . ?
C017 C015 C018 C014 -0.2(4) . . . . ?
C018 C014 C016 C019 -0.5(4) . . . . ?
C018 C015 C017 C019 0.0(4) . . . . ?

loop_
_exptl_oxdiff_crystal_face_indexfrac_h
_exptl_oxdiff_crystal_face_indexfrac_k
_exptl_oxdiff_crystal_face_indexfrac_l
_exptl_oxdiff_crystal_face_x
_exptl_oxdiff_crystal_face_y
_exptl_oxdiff_crystal_face_z
-0.0000 -1.0000 -0.0000 -0.0478 -0.0176 -0.0462
0.0000 1.0000 0.0000 0.0478 0.0176 0.0462
0.0000 1.0002 -2.0000 -0.0996 0.0121 0.2011
0.0000 0.0001 -1.0000 -0.0737 -0.0028 0.0775
-1.0000 2.0002 0.0000 0.1105 -0.0923 0.1265
1.0000 -2.0002 -0.0000 -0.1105 0.0923 -0.1265
-0.0000 -0.0001 1.0000 0.0737 0.0028 -0.0775
-1.0000 -0.9997 -2.0000 -0.1802 -0.1508 0.1429
-3.9399 -12.3778 -0.2873 -0.5539 -0.7221 -0.4144
3.8715 12.4848 0.1285 0.5484 0.7148 0.4340
6.6172 6.9811 -0.0432 0.2319 0.9676 0.0995
-6.6838 -6.6292 -0.2077 -0.2326 -0.9706 -0.0616
-7.4010 1.8930 -0.4170 0.1699 -0.9124 0.3724
7.4175 -1.7944 0.3472 -0.1706 0.9160 -0.3630
-2.8497 -3.5292 8.8405 0.5252 -0.4015 -0.7504
